data_4088358
loop_
_publ_author_name
'Wang, Shao-Bo'
'Zheng, Jun'
'You, Shu-Li'

_publ_section_title
;
 Synthesis of Ferrocene-Based Pyridinones through Rh(III)-Catalyzed Direct
 C--H Functionalization Reaction
;
_journal_issue 10
_journal_name_full Organometallics
_journal_page_first 1420
_journal_paper_doi 10.1021/acs.organomet.6b00020
_journal_volume 35
_journal_year 2016
_chemical_formula_moiety 'C20 H17 Fe N O'
_chemical_formula_sum 'C20 H17 Fe N O'
_chemical_formula_weight 343.20
_space_group_crystal_system monoclinic
_space_group_IT_number 14
_space_group_name_Hall '-P 2yn'
_space_group_name_H-M_alt 'P 1 21/n 1'
_atom_sites_solution_hydrogens geom
_atom_sites_solution_primary direct
_audit_creation_date 2015-05-12
_audit_creation_method
;
Olex2 1.2
(compiled 2015.01.26 svn.r3150 for OlexSys, GUI svn.r4998)
;
_cell_angle_alpha 90
_cell_angle_beta 113.591(2)
_cell_angle_gamma 90
_cell_formula_units_Z 4
_cell_length_a 12.2332(14)
_cell_length_b 9.8643(11)
_cell_length_c 13.7723(16)
_cell_measurement_reflns_used 2207
_cell_measurement_temperature 130
_cell_measurement_theta_max 25.797
_cell_measurement_theta_min 2.62
_cell_volume 1523.0(3)
_computing_cell_refinement 'SAINT v7.68A (Bruker, 2009)'
_computing_data_reduction 'SAINT v7.68A (Bruker, 2009)'
_computing_molecular_graphics 'Olex2 (Dolomanov et al., 2009)'
_computing_publication_material 'Olex2 (Dolomanov et al., 2009)'
_computing_structure_refinement 'XL (Sheldrick, 2008)'
_computing_structure_solution 'ShelXS (Sheldrick, 2008)'
_diffrn_ambient_temperature 130
_diffrn_measured_fraction_theta_full 1.000
_diffrn_measured_fraction_theta_max 0.997
_diffrn_measurement_device_type 'Bruker APEX-II CCD'
_diffrn_measurement_method '\f and \w scans'
_diffrn_radiation_monochromator graphite
_diffrn_radiation_type MoK\a
_diffrn_radiation_wavelength 0.71073
_diffrn_reflns_av_R_equivalents 0.0548
_diffrn_reflns_av_unetI/netI 0.0598
_diffrn_reflns_Laue_measured_fraction_full 1.000
_diffrn_reflns_Laue_measured_fraction_max 0.997
_diffrn_reflns_limit_h_max 17
_diffrn_reflns_limit_h_min -16
_diffrn_reflns_limit_k_max 14
_diffrn_reflns_limit_k_min -13
_diffrn_reflns_limit_l_max 17
_diffrn_reflns_limit_l_min -19
_diffrn_reflns_number 15048
_diffrn_reflns_point_group_measured_fraction_full 1.000
_diffrn_reflns_point_group_measured_fraction_max 0.997
_diffrn_reflns_theta_full 25.242
_diffrn_reflns_theta_max 30.573
_diffrn_reflns_theta_min 1.886
_diffrn_standards_number 0
_exptl_absorpt_coefficient_mu 0.993
_exptl_absorpt_correction_T_max 0.7461
_exptl_absorpt_correction_T_min 0.6669
_exptl_absorpt_correction_type multi-scan
_exptl_absorpt_process_details
;
SADABS-2008/1 (Bruker,2008) was used for absorption correction.
wR2(int) was 0.0566 before and 0.0509 after correction.
The Ratio of minimum to maximum transmission is 0.8938.
The \l/2 correction factor is 0.0015.
;
_exptl_crystal_colour red
_exptl_crystal_density_diffrn 1.497
_exptl_crystal_description block
_exptl_crystal_F_000 712
_exptl_crystal_size_max 0.25
_exptl_crystal_size_mid 0.2
_exptl_crystal_size_min 0.1
_refine_diff_density_max 0.486
_refine_diff_density_min -0.468
_refine_diff_density_rms 0.077
_refine_ls_extinction_method none
_refine_ls_goodness_of_fit_ref 1.021
_refine_ls_hydrogen_treatment constr
_refine_ls_matrix_type full
_refine_ls_number_parameters 209
_refine_ls_number_reflns 4669
_refine_ls_number_restraints 0
_refine_ls_restrained_S_all 1.021
_refine_ls_R_factor_all 0.0675
_refine_ls_R_factor_gt 0.0400
_refine_ls_shift/su_max 0.002
_refine_ls_shift/su_mean 0.000
_refine_ls_structure_factor_coef Fsqd
_refine_ls_weighting_details 'w=1/[\s^2^(Fo^2^)+(0.0399P)^2^+0.0284P] where P=(Fo^2^+2Fc^2^)/3'
_refine_ls_weighting_scheme calc
_refine_ls_wR_factor_gt 0.0842
_refine_ls_wR_factor_ref 0.0944
_reflns_Friedel_coverage 0.000
_reflns_number_gt 3334
_reflns_number_total 4669
_reflns_threshold_expression 'I > 2\s(I)'
_cod_data_source_file om6b00020_si_002.cif
_cod_data_source_block mo_dm15372_0m
_cod_database_code 4088358
_shelxl_version_number 2014-3
_shelx_space_group_comment
;
The symmetry employed for this shelxl refinement is uniquely defined
by the following loop, which should always be used as a source of
symmetry information in preference to the above space-group names.
They are only intended as comments.
;
_shelx_estimated_absorpt_t_max 0.907
_shelx_estimated_absorpt_t_min 0.789
_olex2_refinement_description
;
1. Fixed Uiso
 At 1.2 times of:
  All C(H) groups, All N(H) groups
 At 1.5 times of:
  All C(H,H,H) groups
2.a Aromatic/amide H refined with riding coordinates:
 N1(H1), C1(H1A), C2(H2), C3(H3), C4(H4), C5(H5), C6(H6), C7(H7), C8(H8),
 C16(H16), C17(H17), C18(H18), C19(H19), C20(H20)
2.b Idealised Me refined as rotating group:
 C14(H14A,H14B,H14C)
;
_olex2_submission_special_instructions 'No special instructions were received'

loop_
_space_group_symop_operation_xyz
'x, y, z'
'-x+1/2, y+1/2, -z+1/2'
'-x, -y, -z'
'x-1/2, -y-1/2, z-1/2'

loop_
_atom_site_label
_atom_site_type_symbol
_atom_site_fract_x
_atom_site_fract_y
_atom_site_fract_z
_atom_site_U_iso_or_equiv
_atom_site_adp_type
_atom_site_occupancy
_atom_site_site_symmetry_order
_atom_site_calc_flag
_atom_site_refinement_flags_posn
Fe1 Fe -0.14481(2) 0.34908(3) 0.70121(2) 0.01521(8) Uani 1 1 d .
O1 O -0.12060(13) 0.04708(13) 0.51993(12) 0.0247(3) Uani 1 1 d .
N1 N 0.04553(15) 0.17925(15) 0.57509(13) 0.0176(3) Uani 1 1 d .
H1 H 0.0850 0.1115 0.5665 0.021 Uiso 1 1 calc R
C1 C -0.0932(2) 0.4393(2) 0.84614(16) 0.0255(5) Uani 1 1 d .
H1A H -0.0829 0.5317 0.8602 0.031 Uiso 1 1 calc R
C2 C -0.1998(2) 0.3664(2) 0.82239(16) 0.0250(5) Uani 1 1 d .
H2 H -0.2720 0.4024 0.8177 0.030 Uiso 1 1 calc R
C3 C -0.1780(2) 0.2291(2) 0.80690(17) 0.0267(5) Uani 1 1 d .
H3 H -0.2331 0.1588 0.7903 0.032 Uiso 1 1 calc R
C4 C -0.0570(2) 0.2178(2) 0.82129(17) 0.0305(5) Uani 1 1 d .
H4 H -0.0185 0.1385 0.8161 0.037 Uiso 1 1 calc R
C5 C -0.00491(19) 0.3484(2) 0.84500(17) 0.0291(5) Uani 1 1 d .
H5 H 0.0736 0.3702 0.8576 0.035 Uiso 1 1 calc R
C6 C -0.25601(18) 0.2953(2) 0.55047(15) 0.0204(4) Uani 1 1 d .
H6 H -0.3143 0.2283 0.5329 0.025 Uiso 1 1 calc R
C7 C -0.27140(18) 0.4347(2) 0.56709(15) 0.0203(4) Uani 1 1 d .
H7 H -0.3427 0.4757 0.5600 0.024 Uiso 1 1 calc R
C8 C -0.15948(18) 0.50156(19) 0.59647(15) 0.0179(4) Uani 1 1 d .
H8 H -0.1447 0.5928 0.6138 0.021 Uiso 1 1 calc R
C9 C -0.07404(17) 0.40415(18) 0.59471(14) 0.0153(4) Uani 1 1 d .
C10 C -0.13424(17) 0.27677(19) 0.56573(15) 0.0167(4) Uani 1 1 d .
C11 C -0.07216(17) 0.15796(19) 0.55239(15) 0.0178(4) Uani 1 1 d .
C12 C 0.10947(17) 0.30164(18) 0.61142(15) 0.0158(4) Uani 1 1 d .
C13 C 0.05220(17) 0.41543(18) 0.62046(15) 0.0157(4) Uani 1 1 d .
C14 C 0.10923(18) 0.55237(18) 0.65456(16) 0.0197(4) Uani 1 1 d .
H14A H 0.1277 0.5654 0.7285 0.030 Uiso 1 1 calc GR
H14B H 0.0551 0.6218 0.6143 0.030 Uiso 1 1 calc GR
H14C H 0.1812 0.5572 0.6426 0.030 Uiso 1 1 calc GR
C15 C 0.23830(17) 0.29585(18) 0.63448(15) 0.0158(4) Uani 1 1 d .
C16 C 0.27970(18) 0.23129(19) 0.56549(15) 0.0184(4) Uani 1 1 d .
H16 H 0.2263 0.1851 0.5068 0.022 Uiso 1 1 calc R
C17 C 0.39929(18) 0.2352(2) 0.58350(17) 0.0215(4) Uani 1 1 d .
H17 H 0.4254 0.1936 0.5361 0.026 Uiso 1 1 calc R
C18 C 0.48029(19) 0.3010(2) 0.67184(17) 0.0246(5) Uani 1 1 d .
H18 H 0.5604 0.3049 0.6830 0.029 Uiso 1 1 calc R
C19 C 0.44178(19) 0.3608(2) 0.74359(17) 0.0234(4) Uani 1 1 d .
H19 H 0.4964 0.4029 0.8039 0.028 Uiso 1 1 calc R
C20 C 0.32215(18) 0.35779(19) 0.72551(16) 0.0205(4) Uani 1 1 d .
H20 H 0.2970 0.3973 0.7743 0.025 Uiso 1 1 calc R

loop_
_atom_site_aniso_label
_atom_site_aniso_U_11
_atom_site_aniso_U_22
_atom_site_aniso_U_33
_atom_site_aniso_U_23
_atom_site_aniso_U_13
_atom_site_aniso_U_12
Fe1 0.01502(14) 0.01583(13) 0.01469(14) 0.00079(11) 0.00587(10) -0.00013(11)
O1 0.0227(8) 0.0157(7) 0.0375(9) -0.0088(6) 0.0140(7) -0.0042(6)
N1 0.0167(8) 0.0128(8) 0.0250(9) -0.0031(6) 0.0101(7) 0.0009(6)
C1 0.0316(12) 0.0267(11) 0.0151(10) -0.0024(8) 0.0060(9) -0.0069(9)
C2 0.0244(11) 0.0346(12) 0.0181(10) 0.0015(9) 0.0107(8) 0.0009(9)
C3 0.0341(13) 0.0244(11) 0.0213(11) 0.0029(9) 0.0107(9) -0.0101(9)
C4 0.0416(14) 0.0303(12) 0.0207(11) 0.0105(9) 0.0136(10) 0.0128(10)
C5 0.0171(10) 0.0489(14) 0.0168(10) 0.0097(10) 0.0021(8) -0.0045(10)
C6 0.0167(10) 0.0234(10) 0.0185(10) -0.0018(8) 0.0041(8) -0.0003(8)
C7 0.0176(10) 0.0250(10) 0.0166(10) 0.0023(8) 0.0053(8) 0.0066(8)
C8 0.0235(10) 0.0144(9) 0.0170(10) 0.0021(7) 0.0093(8) 0.0033(7)
C9 0.0188(10) 0.0146(8) 0.0133(9) 0.0011(7) 0.0071(7) 0.0010(7)
C10 0.0172(10) 0.0168(9) 0.0158(9) -0.0010(7) 0.0062(8) 0.0004(7)
C11 0.0183(9) 0.0177(9) 0.0177(9) -0.0006(8) 0.0075(8) -0.0008(8)
C12 0.0162(9) 0.0148(8) 0.0159(9) -0.0008(7) 0.0058(7) -0.0014(7)
C13 0.0200(10) 0.0142(9) 0.0149(9) 0.0002(7) 0.0090(8) -0.0006(7)
C14 0.0244(11) 0.0148(9) 0.0214(10) -0.0014(8) 0.0109(8) -0.0020(8)
C15 0.0170(9) 0.0125(8) 0.0177(9) 0.0013(7) 0.0067(8) 0.0008(7)
C16 0.0192(10) 0.0175(9) 0.0160(9) 0.0001(7) 0.0043(8) 0.0019(7)
C17 0.0204(11) 0.0225(10) 0.0227(10) 0.0006(8) 0.0099(9) 0.0038(8)
C18 0.0159(10) 0.0259(10) 0.0301(12) 0.0030(9) 0.0073(9) 0.0002(8)
C19 0.0207(10) 0.0199(10) 0.0244(11) -0.0011(8) 0.0035(8) -0.0023(8)
C20 0.0232(10) 0.0170(9) 0.0208(10) -0.0022(8) 0.0083(8) 0.0010(8)

loop_
_atom_type_symbol
_atom_type_description
_atom_type_scat_dispersion_real
_atom_type_scat_dispersion_imag
_atom_type_scat_source
C C 0.0033 0.0016 'International Tables Vol C Tables 4.2.6.8 and 6.1.1.4'
H H 0.0000 0.0000 'International Tables Vol C Tables 4.2.6.8 and 6.1.1.4'
Fe Fe 0.3463 0.8444 'International Tables Vol C Tables 4.2.6.8 and 6.1.1.4'
N N 0.0061 0.0033 'International Tables Vol C Tables 4.2.6.8 and 6.1.1.4'
O O 0.0106 0.0060 'International Tables Vol C Tables 4.2.6.8 and 6.1.1.4'

loop_
_geom_angle_atom_site_label_1
_geom_angle_atom_site_label_2
_geom_angle_atom_site_label_3
_geom_angle
C1 Fe1 C2 40.34(8)
C1 Fe1 C6 157.77(9)
C1 Fe1 C7 121.73(8)
C1 Fe1 C8 105.97(8)
C1 Fe1 C9 121.99(8)
C1 Fe1 C10 159.16(9)
C2 Fe1 C6 123.30(9)
C2 Fe1 C7 108.89(8)
C2 Fe1 C8 123.46(8)
C2 Fe1 C9 158.98(8)
C2 Fe1 C10 159.27(8)
C3 Fe1 C1 68.09(9)
C3 Fe1 C2 40.54(8)
C3 Fe1 C6 109.42(9)
C3 Fe1 C7 125.87(9)
C3 Fe1 C8 161.05(9)
C3 Fe1 C9 157.70(9)
C3 Fe1 C10 123.44(8)
C4 Fe1 C1 68.08(9)
C4 Fe1 C2 68.19(9)
C4 Fe1 C3 40.69(9)
C4 Fe1 C6 125.45(9)
C4 Fe1 C7 162.42(9)
C4 Fe1 C8 155.68(9)
C4 Fe1 C9 120.83(9)
C4 Fe1 C10 108.25(9)
C5 Fe1 C1 40.45(9)
C5 Fe1 C2 68.18(9)
C5 Fe1 C3 68.48(9)
C5 Fe1 C4 40.72(9)
C5 Fe1 C6 161.10(9)
C5 Fe1 C7 155.92(9)
C5 Fe1 C8 119.49(9)
C5 Fe1 C9 105.40(8)
C5 Fe1 C10 123.37(9)
C6 Fe1 C7 40.48(8)
C6 Fe1 C9 69.06(8)
C6 Fe1 C10 40.90(8)
C8 Fe1 C6 68.85(8)
C8 Fe1 C7 40.67(8)
C8 Fe1 C9 40.80(7)
C8 Fe1 C10 68.46(7)
C9 Fe1 C7 68.34(8)
C10 Fe1 C7 67.96(8)
C10 Fe1 C9 40.81(7)
C11 N1 H1 116.7
C11 N1 C12 126.59(16)
C12 N1 H1 116.7
Fe1 C1 H1A 126.4
C2 C1 Fe1 69.82(12)
C2 C1 H1A 125.8
C2 C1 C5 108.39(19)
C5 C1 Fe1 69.51(12)
C5 C1 H1A 125.8
Fe1 C2 H2 126.1
C1 C2 Fe1 69.84(12)
C1 C2 H2 125.9
C1 C2 C3 108.1(2)
C3 C2 Fe1 69.66(12)
C3 C2 H2 125.9
Fe1 C3 H3 126.1
C2 C3 Fe1 69.80(12)
C2 C3 H3 126.2
C2 C3 C4 107.69(19)
C4 C3 Fe1 69.54(12)
C4 C3 H3 126.2
Fe1 C4 H4 126.2
C3 C4 Fe1 69.77(12)
C3 C4 H4 126.0
C5 C4 Fe1 69.58(12)
C5 C4 C3 108.0(2)
C5 C4 H4 126.0
Fe1 C5 H5 125.7
C1 C5 Fe1 70.04(12)
C1 C5 C4 107.8(2)
C1 C5 H5 126.1
C4 C5 Fe1 69.70(12)
C4 C5 H5 126.1
Fe1 C6 H6 125.3
C7 C6 Fe1 70.25(11)
C7 C6 H6 126.3
C7 C6 C10 107.31(17)
C10 C6 Fe1 69.72(11)
C10 C6 H6 126.3
Fe1 C7 H7 127.6
C6 C7 Fe1 69.27(11)
C6 C7 H7 125.7
C6 C7 C8 108.66(17)
C8 C7 Fe1 69.06(11)
C8 C7 H7 125.7
Fe1 C8 H8 125.4
C7 C8 Fe1 70.27(11)
C7 C8 H8 125.9
C7 C8 C9 108.10(17)
C9 C8 Fe1 70.00(10)
C9 C8 H8 125.9
C8 C9 Fe1 69.20(11)
C8 C9 C10 107.31(17)
C8 C9 C13 131.50(17)
C10 C9 Fe1 69.48(11)
C10 C9 C13 121.13(17)
C13 C9 Fe1 124.09(13)
C6 C10 Fe1 69.38(11)
C6 C10 C11 130.77(18)
C9 C10 Fe1 69.71(11)
C9 C10 C6 108.58(17)
C9 C10 C11 120.60(18)
C11 C10 Fe1 128.66(14)
O1 C11 N1 121.87(18)
O1 C11 C10 124.13(18)
N1 C11 C10 113.96(17)
N1 C12 C15 115.67(16)
C13 C12 N1 120.39(17)
C13 C12 C15 123.91(17)
C9 C13 C14 117.52(16)
C12 C13 C9 117.07(17)
C12 C13 C14 125.41(18)
C13 C14 H14A 109.5
C13 C14 H14B 109.5
C13 C14 H14C 109.5
H14A C14 H14B 109.5
H14A C14 H14C 109.5
H14B C14 H14C 109.5
C16 C15 C12 121.13(17)
C16 C15 C20 118.18(18)
C20 C15 C12 120.68(18)
C15 C16 H16 119.6
C17 C16 C15 120.71(18)
C17 C16 H16 119.6
C16 C17 H17 119.9
C16 C17 C18 120.3(2)
C18 C17 H17 119.9
C17 C18 H18 120.1
C17 C18 C19 119.9(2)
C19 C18 H18 120.1
C18 C19 H19 120.0
C20 C19 C18 120.00(19)
C20 C19 H19 120.0
C15 C20 H20 119.6
C19 C20 C15 120.84(19)
C19 C20 H20 119.6

loop_
_geom_bond_atom_site_label_1
_geom_bond_atom_site_label_2
_geom_bond_distance
Fe1 C1 2.041(2)
Fe1 C2 2.041(2)
Fe1 C3 2.039(2)
Fe1 C4 2.036(2)
Fe1 C5 2.034(2)
Fe1 C6 2.045(2)
Fe1 C7 2.0577(19)
Fe1 C8 2.0417(19)
Fe1 C9 2.0524(19)
Fe1 C10 2.049(2)
O1 C11 1.239(2)
N1 H1 0.8600
N1 C11 1.362(2)
N1 C12 1.417(2)
C1 H1A 0.9300
C1 C2 1.407(3)
C1 C5 1.409(3)
C2 H2 0.9300
C2 C3 1.414(3)
C3 H3 0.9300
C3 C4 1.417(3)
C4 H4 0.9300
C4 C5 1.416(3)
C5 H5 0.9300
C6 H6 0.9300
C6 C7 1.419(3)
C6 C10 1.430(3)
C7 H7 0.9300
C7 C8 1.425(3)
C8 H8 0.9300
C8 C9 1.427(3)
C9 C10 1.430(3)
C9 C13 1.444(3)
C10 C11 1.448(3)
C12 C13 1.355(3)
C12 C15 1.479(3)
C13 C14 1.507(3)
C14 H14A 0.9600
C14 H14B 0.9600
C14 H14C 0.9600
C15 C16 1.396(3)
C15 C20 1.403(3)
C16 H16 0.9300
C16 C17 1.383(3)
C17 H17 0.9300
C17 C18 1.385(3)
C18 H18 0.9300
C18 C19 1.385(3)
C19 H19 0.9300
C19 C20 1.383(3)
C20 H20 0.9300

loop_
_geom_torsion_atom_site_label_1
_geom_torsion_atom_site_label_2
_geom_torsion_atom_site_label_3
_geom_torsion_atom_site_label_4
_geom_torsion
Fe1 C1 C2 C3 59.34(15)
Fe1 C1 C5 C4 -59.73(15)
Fe1 C2 C3 C4 59.45(15)
Fe1 C3 C4 C5 59.28(15)
Fe1 C4 C5 C1 59.94(14)
Fe1 C6 C7 C8 57.92(13)
Fe1 C6 C10 C9 -58.85(13)
Fe1 C6 C10 C11 123.8(2)
Fe1 C7 C8 C9 60.04(13)
Fe1 C8 C9 C10 59.26(13)
Fe1 C8 C9 C13 -117.7(2)
Fe1 C9 C10 C6 58.65(14)
Fe1 C9 C10 C11 -123.73(18)
Fe1 C9 C13 C12 87.9(2)
Fe1 C9 C13 C14 -92.40(19)
Fe1 C10 C11 O1 98.0(2)
Fe1 C10 C11 N1 -84.4(2)
N1 C12 C13 C9 1.8(3)
N1 C12 C13 C14 -177.87(17)
N1 C12 C15 C16 44.1(3)
N1 C12 C15 C20 -137.20(18)
C1 C2 C3 Fe1 -59.46(15)
C1 C2 C3 C4 0.0(2)
C2 C1 C5 Fe1 59.19(14)
C2 C1 C5 C4 -0.5(2)
C2 C3 C4 Fe1 -59.61(15)
C2 C3 C4 C5 -0.3(2)
C3 C4 C5 Fe1 -59.40(15)
C3 C4 C5 C1 0.5(2)
C5 C1 C2 Fe1 -59.00(15)
C5 C1 C2 C3 0.3(2)
C6 C7 C8 Fe1 -58.05(14)
C6 C7 C8 C9 2.0(2)
C6 C10 C11 O1 2.6(3)
C6 C10 C11 N1 -179.77(19)
C7 C6 C10 Fe1 60.49(13)
C7 C6 C10 C9 1.6(2)
C7 C6 C10 C11 -175.7(2)
C7 C8 C9 Fe1 -60.21(13)
C7 C8 C9 C10 -0.9(2)
C7 C8 C9 C13 -177.87(19)
C8 C9 C10 Fe1 -59.08(13)
C8 C9 C10 C6 -0.4(2)
C8 C9 C10 C11 177.20(17)
C8 C9 C13 C12 179.38(19)
C8 C9 C13 C14 -0.9(3)
C9 C10 C11 O1 -174.45(19)
C9 C10 C11 N1 3.2(3)
C10 C6 C7 Fe1 -60.15(13)
C10 C6 C7 C8 -2.2(2)
C10 C9 C13 C12 2.8(3)
C10 C9 C13 C14 -177.48(17)
C11 N1 C12 C13 -4.3(3)
C11 N1 C12 C15 177.51(18)
C12 N1 C11 O1 179.29(18)
C12 N1 C11 C10 1.6(3)
C12 C15 C16 C17 175.04(18)
C12 C15 C20 C19 -175.46(18)
C13 C9 C10 Fe1 118.23(17)
C13 C9 C10 C6 176.88(17)
C13 C9 C10 C11 -5.5(3)
C13 C12 C15 C16 -134.0(2)
C13 C12 C15 C20 44.7(3)
C15 C12 C13 C9 179.87(17)
C15 C12 C13 C14 0.2(3)
C15 C16 C17 C18 1.5(3)
C16 C15 C20 C19 3.2(3)
C16 C17 C18 C19 1.2(3)
C17 C18 C19 C20 -1.7(3)
C18 C19 C20 C15 -0.6(3)
C20 C15 C16 C17 -3.7(3)
